data_1552205
loop_
_publ_author_name
'El Abbassi, Maria'
'Zwick, Patrick'
'Rates, Alfredo'
'Stefani, Davide'
'Prescimone, Alessandro'
'Mayor, Marcel'
'van der Zant, Herre S. J.'
'Duli\'c, Diana'

_publ_section_title
;
 Unravelling the conductance path through single-porphyrin junctions
;
_journal_name_full 'Chemical Science'
_journal_paper_doi 10.1039/C9SC02497B
_journal_year 2019
_chemical_absolute_configuration ad
_chemical_compound_source 'Patrick Zwick'
_chemical_formula_moiety 'C52 H58 N5 Si2'
_chemical_formula_sum 'C52 H58 N5 Si2'
_chemical_formula_weight 809.24
_chemical_name_systematic 5,15-dimesityl-10,20-bis((trimethylsilyl)ethynyl)porphyrin
_space_group_IT_number 4
_space_group_name_Hall 'P 2yb'
_space_group_name_H-M_alt 'P 1 21 1'
_symmetry_cell_setting monoclinic
_symmetry_space_group_name_Hall 'P 2yb'
_symmetry_space_group_name_H-M 'P 1 21 1'
_atom_sites_solution_hydrogens difmap
_atom_sites_solution_primary other
_audit_creation_date 2018-05-04
_audit_creation_method CRYSTALS_ver_14.61_build_6720
_audit_update_record
;
2019-04-16 deposited with the CCDC.    2019-08-13 downloaded from the CCDC.
;
_cell_angle_alpha 90
_cell_angle_beta 99.887(3)
_cell_angle_gamma 90
_cell_formula_units_Z 2
_cell_length_a 11.2455(5)
_cell_length_b 14.4419(6)
_cell_length_c 14.4390(6)
_cell_measurement_reflns_used 8255
_cell_measurement_temperature 123
_cell_measurement_theta_max 68
_cell_measurement_theta_min 3
_cell_volume 2310.16(17)
_computing_cell_refinement 'Apex2 (Bruker AXS, 2006)'
_computing_data_collection 'Apex2 (Bruker AXS, 2006)'
_computing_data_reduction 'Apex2 (Bruker AXS, 2006)'
_computing_molecular_graphics 'CAMERON (Watkin et al., 1996)'
_computing_publication_material 'CRYSTALS (Betteridge et al., 2003)'
_computing_structure_refinement 'CRYSTALS (Betteridge et al., 2003)'
_computing_structure_solution 'Superflip (Palatinus & Chapuis, 2007)'
_diffrn_ambient_temperature 123
_diffrn_measured_fraction_theta_full 0.972
_diffrn_measured_fraction_theta_max 0.972
_diffrn_measurement_device Area
_diffrn_measurement_device_type 'Bruker Kappa Apex2'
_diffrn_measurement_method '\f & \w scans'
_diffrn_radiation_monochromator graphite
_diffrn_radiation_type 'Cu K\a'
_diffrn_radiation_wavelength 1.54178
_diffrn_reflns_av_R_equivalents 0.028
_diffrn_reflns_limit_h_max 13
_diffrn_reflns_limit_h_min -13
_diffrn_reflns_limit_k_max 10
_diffrn_reflns_limit_k_min -16
_diffrn_reflns_limit_l_max 17
_diffrn_reflns_limit_l_min -14
_diffrn_reflns_number 11091
_diffrn_reflns_theta_full 67.680
_diffrn_reflns_theta_max 67.680
_diffrn_reflns_theta_min 3.107
_diffrn_standards_number 0
_exptl_absorpt_coefficient_mu 0.997
_exptl_absorpt_correction_T_max 0.95
_exptl_absorpt_correction_T_min 0.79
_exptl_absorpt_correction_type multi-scan
_exptl_absorpt_process_details 'SADABS (Siemens, 1996)'
_exptl_crystal_colour purple
_exptl_crystal_density_diffrn 1.163
_exptl_crystal_density_method 'not measured'
_exptl_crystal_description block
_exptl_crystal_F_000 866
_exptl_crystal_recrystallization_method
; 
THF / MeOH
;
_exptl_crystal_size_max 0.100
_exptl_crystal_size_mid 0.080
_exptl_crystal_size_min 0.050
_refine_diff_density_max 1.10
_refine_diff_density_min -0.47
_refine_ls_abs_structure_details
; 
 Parsons, Flack & Wagner (2013), 
 1766 Friedel Pairs 
;
_refine_ls_abs_structure_Flack 0.491(17)
_refine_ls_extinction_method None
_refine_ls_goodness_of_fit_ref 0.9484
_refine_ls_hydrogen_treatment mixed
_refine_ls_matrix_type full
_refine_ls_number_parameters 541
_refine_ls_number_reflns 6075
_refine_ls_number_restraints 9
_refine_ls_R_factor_all 0.0641
_refine_ls_R_factor_gt 0.0590
_refine_ls_shift/su_max 0.0004387
_refine_ls_shift/su_mean 0.0000251
_refine_ls_structure_factor_coef Fsqd
_refine_ls_weighting_details
;
 Method, part 1, Chebychev polynomial, (Watkin, 1994, Prince, 1982) 
 [weight] = 1.0/[A~0~*T~0~(x)+A~1~*T~1~(x) ... +A~n-1~]*T~n-1~(x)] 
 where A~i~ are the Chebychev coefficients listed below and x= Fcalc/Fmax 
 Method = Robust Weighting (Prince, 1982) 
 W = [weight] * [1-(deltaF/6*sigmaF)^2^]^2^ 
 A~i~ are: 
 3.44 4.45 1.18 
;
_refine_ls_weighting_scheme calc
_refine_ls_wR_factor_all 0.1446
_refine_ls_wR_factor_gt 0.1414
_refine_ls_wR_factor_ref 0.1446
_reflns_limit_h_max 13
_reflns_limit_h_min -13
_reflns_limit_k_max 10
_reflns_limit_k_min -16
_reflns_limit_l_max 17
_reflns_limit_l_min 0
_reflns_number_gt 5607
_reflns_number_total 6115
_reflns_threshold_expression I>2.0\s(I)
_oxford_diffrn_Wilson_B_factor 0.00
_oxford_diffrn_Wilson_scale 0.00
_oxford_refine_ls_r_factor_ref 0.0641
_oxford_refine_ls_scale 0.13945(7)
_oxford_reflns_number_all 6075
_oxford_structure_analysis_title 'ZWP403_123K_0m in P2(1)'
_cod_data_source_file c9sc02497b2.cif
_cod_data_source_block ZWP403_123K
_cod_original_sg_symbol_H-M 'P 21 '
_cod_database_code 1552205
_oxford_refine_reflns_threshold_expression_ref I>-3.0\s(I)
_oxford_hooft_y 0.488(19)
_oxford_bijvoet_difference 0.491(17)
_oxford_refined_flack_x 0.43(4)

loop_
_symmetry_equiv_pos_as_xyz
x,y,z
-x,y+1/2,-z

loop_
_atom_site_label
_atom_site_type_symbol
_atom_site_fract_x
_atom_site_fract_y
_atom_site_fract_z
_atom_site_U_iso_or_equiv
_atom_site_occupancy
_atom_site_adp_type
_atom_site_refinement_flags_posn
Si1 Si 0.55455(8) 0.98841(10) 0.43225(7) 0.0278 1.0000 Uani .
C2 C 0.4398(4) 1.0592(4) 0.3565(4) 0.0507 1.0000 Uani .
C3 C 0.4748(3) 0.9041(3) 0.4957(3) 0.0273 1.0000 Uani .
C4 C 0.4261(3) 0.8579(3) 0.5481(2) 0.0235 1.0000 Uani .
C5 C 0.3732(3) 0.8009(3) 0.6114(2) 0.0222 1.0000 Uani .
C6 C 0.4430(3) 0.7834(3) 0.6999(2) 0.0202 1.0000 Uani D
N1 N 0.4111(2) 0.7273(2) 0.76778(19) 0.0201 1.0000 Uani D
C8 C 0.5032(3) 0.7274(3) 0.8427(2) 0.0212 1.0000 Uani D
C9 C 0.5074(3) 0.6769(3) 0.9260(2) 0.0227 1.0000 Uani .
C10 C 0.6140(3) 0.6903(3) 1.0022(2) 0.0257 1.0000 Uani .
C11 C 0.7124(3) 0.6295(3) 1.0116(3) 0.0276 1.0000 Uani .
C12 C 0.8070(4) 0.6412(3) 1.0869(3) 0.0347 1.0000 Uani .
C13 C 0.8072(4) 0.7121(4) 1.1510(3) 0.0392 1.0000 Uani .
C14 C 0.7107(4) 0.7745(4) 1.1385(3) 0.0381 1.0000 Uani .
C15 C 0.6140(4) 0.7648(3) 1.0654(2) 0.0298 1.0000 Uani .
C16 C 0.5106(4) 0.8319(4) 1.0557(3) 0.0393 1.0000 Uani .
C17 C 0.9085(5) 0.7228(5) 1.2331(3) 0.0589 1.0000 Uani .
C18 C 0.7153(3) 0.5509(3) 0.9440(3) 0.0366 1.0000 Uani .
C19 C 0.4177(3) 0.6156(3) 0.9441(2) 0.0224 1.0000 Uani .
N4 N 0.3118(3) 0.5943(2) 0.8858(2) 0.0238 1.0000 Uani .
C21 C 0.2491(3) 0.5351(3) 0.9323(2) 0.0232 1.0000 Uani .
C22 C 0.3181(3) 0.5165(3) 1.0238(2) 0.0267 1.0000 Uani .
C23 C 0.4209(3) 0.5665(3) 1.0314(2) 0.0268 1.0000 Uani .
C24 C 0.1347(3) 0.4973(3) 0.8977(2) 0.0210 1.0000 Uani .
C25 C 0.0670(3) 0.5131(3) 0.8080(2) 0.0221 1.0000 Uani D
N3 N 0.0994(2) 0.5703(2) 0.74130(19) 0.0197 1.0000 Uani D
C27 C 0.0072(3) 0.5696(3) 0.6655(2) 0.0210 1.0000 Uani D
C28 C 0.0012(3) 0.6205(3) 0.5829(2) 0.0214 1.0000 Uani .
C29 C -0.1041(3) 0.6029(3) 0.5060(2) 0.0207 1.0000 Uani .
C30 C -0.2056(3) 0.6608(3) 0.4942(2) 0.0270 1.0000 Uani .
C31 C -0.2993(3) 0.6419(3) 0.4193(3) 0.0303 1.0000 Uani .
C32 C -0.2943(3) 0.5699(3) 0.3573(3) 0.0314 1.0000 Uani .
C33 C -0.1939(3) 0.5133(3) 0.3713(3) 0.0308 1.0000 Uani .
C34 C -0.0985(3) 0.5282(3) 0.4446(2) 0.0278 1.0000 Uani .
C35 C 0.0106(4) 0.4650(3) 0.4580(3) 0.0376 1.0000 Uani .
C36 C -0.3952(4) 0.5526(4) 0.2756(3) 0.0449 1.0000 Uani .
C37 C -0.2154(4) 0.7388(3) 0.5611(3) 0.0348 1.0000 Uani .
C38 C 0.0896(3) 0.6825(3) 0.5646(2) 0.0207 1.0000 Uani .
N2 N 0.1949(2) 0.7043(2) 0.62425(19) 0.0205 1.0000 Uani .
C40 C 0.2583(3) 0.7653(3) 0.5780(2) 0.0204 1.0000 Uani .
C41 C 0.1886(3) 0.7831(3) 0.4862(2) 0.0245 1.0000 Uani .
C42 C 0.0868(3) 0.7334(3) 0.4780(2) 0.0240 1.0000 Uani .
C43 C -0.0873(3) 0.5076(3) 0.6864(2) 0.0232 1.0000 Uani .
C44 C -0.0501(3) 0.4740(3) 0.7738(2) 0.0254 1.0000 Uani .
C45 C 0.0809(3) 0.4412(3) 0.9613(3) 0.0258 1.0000 Uani .
C46 C 0.0378(3) 0.3983(3) 1.0185(3) 0.0287 1.0000 Uani .
Si2 Si -0.00903(12) 0.33729(12) 1.11768(9) 0.0486 1.0000 Uani .
C48 C -0.1703(5) 0.3509(5) 1.1184(5) 0.0746 1.0000 Uani .
C49 C 0.0472(6) 0.2179(4) 1.1196(5) 0.0723 1.0000 Uani .
C50 C 0.0767(7) 0.3965(6) 1.2268(4) 0.0818 1.0000 Uani .
C51 C 0.5963(3) 0.7869(3) 0.8213(2) 0.0245 1.0000 Uani .
C52 C 0.5597(3) 0.8216(3) 0.7332(2) 0.0242 1.0000 Uani .
C53 C 0.6472(4) 1.0581(4) 0.5256(4) 0.0494 1.0000 Uani .
C54 C 0.6506(4) 0.9261(4) 0.3606(3) 0.0461 1.0000 Uani .
N5 N -0.2289(4) 0.3183(4) 0.8496(3) 0.0575 1.0000 Uani .
C56 C -0.2011(6) 0.2217(6) 0.8616(5) 0.0822 1.0000 Uani .
C57 C -0.2623(6) 0.1774(6) 0.7673(5) 0.0797 1.0000 Uani .
C58 C -0.3646(6) 0.2392(5) 0.7364(4) 0.0705 1.0000 Uani .
C59 C -0.3138(5) 0.3325(5) 0.7674(4) 0.0676 1.0000 Uani .
H21 H 0.4784 1.1043 0.3247 0.0777 1.0000 Uiso R
H23 H 0.3925 1.0194 0.3110 0.0779 1.0000 Uiso R
H22 H 0.3863 1.0890 0.3929 0.0776 1.0000 Uiso R
H121 H 0.8732 0.6011 1.0928 0.0417 1.0000 Uiso R
H141 H 0.7112 0.8241 1.1815 0.0469 1.0000 Uiso R
H161 H 0.5275 0.8801 1.1013 0.0602 1.0000 Uiso R
H163 H 0.4393 0.8004 1.0660 0.0599 1.0000 Uiso R
H162 H 0.4956 0.8592 0.9936 0.0604 1.0000 Uiso R
H172 H 0.8795 0.7558 1.2822 0.0895 1.0000 Uiso R
H171 H 0.9381 0.6632 1.2536 0.0890 1.0000 Uiso R
H173 H 0.9717 0.7579 1.2143 0.0889 1.0000 Uiso R
H182 H 0.7906 0.5198 0.9565 0.0568 1.0000 Uiso R
H181 H 0.6519 0.5069 0.9480 0.0569 1.0000 Uiso R
H183 H 0.7064 0.5748 0.8815 0.0573 1.0000 Uiso R
H221 H 0.2960 0.4773 1.0682 0.0320 1.0000 Uiso R
H231 H 0.4836 0.5699 1.0831 0.0323 1.0000 Uiso R
H311 H -0.3675 0.6807 0.4102 0.0364 1.0000 Uiso R
H331 H -0.1905 0.4639 0.3320 0.0377 1.0000 Uiso R
H352 H -0.0070 0.4113 0.4184 0.0575 1.0000 Uiso R
H351 H 0.0339 0.4456 0.5222 0.0582 1.0000 Uiso R
H353 H 0.0772 0.4976 0.4397 0.0575 1.0000 Uiso R
H363 H -0.3867 0.4929 0.2492 0.0703 1.0000 Uiso R
H362 H -0.4707 0.5542 0.2966 0.0703 1.0000 Uiso R
H361 H -0.3972 0.6000 0.2281 0.0704 1.0000 Uiso R
H373 H -0.2936 0.7656 0.5501 0.0520 1.0000 Uiso R
H372 H -0.1999 0.7181 0.6251 0.0520 1.0000 Uiso R
H371 H -0.1565 0.7859 0.5544 0.0520 1.0000 Uiso R
H411 H 0.2113 0.8215 0.4412 0.0305 1.0000 Uiso R
H421 H 0.0240 0.7318 0.4264 0.0281 1.0000 Uiso R
H431 H -0.1596 0.4951 0.6461 0.0286 1.0000 Uiso R
H441 H -0.0930 0.4317 0.8064 0.0316 1.0000 Uiso R
H481 H -0.1903 0.3205 1.1718 0.1146 1.0000 Uiso R
H483 H -0.2153 0.3239 1.0630 0.1154 1.0000 Uiso R
H482 H -0.1898 0.4152 1.1208 0.1146 1.0000 Uiso R
H491 H 0.0516 0.1922 1.1821 0.1113 1.0000 Uiso R
H492 H -0.0090 0.1824 1.0762 0.1116 1.0000 Uiso R
H493 H 0.1230 0.2170 1.0999 0.1109 1.0000 Uiso R
H502 H 0.0640 0.3625 1.2825 0.1300 1.0000 Uiso R
H501 H 0.0473 0.4600 1.2296 0.1302 1.0000 Uiso R
H503 H 0.1633 0.3959 1.2236 0.1299 1.0000 Uiso R
H511 H 0.6702 0.7987 0.8600 0.0300 1.0000 Uiso R
H521 H 0.6024 0.8628 0.7008 0.0298 1.0000 Uiso R
H531 H 0.6932 1.0181 0.5729 0.0748 1.0000 Uiso R
H533 H 0.7026 1.0959 0.4979 0.0749 1.0000 Uiso R
H532 H 0.5959 1.0978 0.5551 0.0752 1.0000 Uiso R
H541 H 0.7141 0.8924 0.4014 0.0730 1.0000 Uiso R
H543 H 0.6001 0.8835 0.3203 0.0725 1.0000 Uiso R
H542 H 0.6867 0.9691 0.3234 0.0729 1.0000 Uiso R
H561 H -0.2344 0.1976 0.9164 0.1014 1.0000 Uiso R
H562 H -0.1138 0.2103 0.8725 0.1010 1.0000 Uiso R
H572 H -0.2898 0.1141 0.7793 0.0991 1.0000 Uiso R
H571 H -0.2066 0.1764 0.7215 0.0989 1.0000 Uiso R
H581 H -0.4330 0.2242 0.7688 0.0869 1.0000 Uiso R
H582 H -0.3931 0.2371 0.6674 0.0867 1.0000 Uiso R
H592 H -0.3787 0.3738 0.7801 0.0864 1.0000 Uiso R
H591 H -0.2732 0.3590 0.7175 0.0859 1.0000 Uiso R
H11 H 0.356(3) 0.687(2) 0.7581(16) 0.026(2) 1.0000 Uiso D
H31 H 0.167(2) 0.596(3) 0.7430(17) 0.025(2) 1.0000 Uiso D

loop_
_atom_site_aniso_label
_atom_site_aniso_U_11
_atom_site_aniso_U_22
_atom_site_aniso_U_33
_atom_site_aniso_U_23
_atom_site_aniso_U_13
_atom_site_aniso_U_12
Si1 0.0307(5) 0.0274(6) 0.0271(4) 0.0059(5) 0.0102(4) -0.0054(4)
C2 0.049(2) 0.053(3) 0.050(3) 0.027(3) 0.010(2) 0.000(2)
C3 0.0284(18) 0.030(2) 0.0238(16) 0.0061(17) 0.0050(14) -0.0053(16)
C4 0.0239(16) 0.026(2) 0.0192(15) -0.0007(15) -0.0002(13) -0.0009(14)
C5 0.0251(16) 0.0187(19) 0.0248(16) -0.0022(15) 0.0098(13) 0.0020(14)
C6 0.0233(15) 0.0165(19) 0.0210(15) -0.0028(15) 0.0046(13) 0.0014(14)
N1 0.0194(13) 0.0220(17) 0.0190(13) -0.0000(13) 0.0037(11) -0.0022(12)
C8 0.0231(16) 0.024(2) 0.0168(15) -0.0020(15) 0.0040(13) 0.0022(14)
C9 0.0215(16) 0.026(2) 0.0199(15) -0.0025(16) 0.0025(12) -0.0002(15)
C10 0.0271(17) 0.032(2) 0.0180(15) 0.0047(16) 0.0047(13) -0.0085(16)
C11 0.0246(18) 0.030(2) 0.0264(17) 0.0078(17) 0.0007(14) -0.0031(16)
C12 0.0274(19) 0.040(3) 0.033(2) 0.009(2) -0.0049(16) -0.0038(17)
C13 0.034(2) 0.055(3) 0.0260(18) 0.011(2) -0.0014(16) -0.017(2)
C14 0.045(2) 0.050(3) 0.0212(17) -0.0060(19) 0.0098(16) -0.020(2)
C15 0.0375(19) 0.036(2) 0.0181(16) -0.0009(17) 0.0099(15) -0.0093(18)
C16 0.042(2) 0.042(3) 0.035(2) -0.012(2) 0.0084(17) -0.001(2)
C17 0.051(3) 0.078(4) 0.041(2) 0.011(3) -0.012(2) -0.028(3)
C18 0.0281(19) 0.037(3) 0.042(2) -0.002(2) -0.0013(17) 0.0033(18)
C19 0.0257(17) 0.025(2) 0.0155(14) -0.0013(15) 0.0006(13) 0.0045(15)
N4 0.0216(14) 0.0284(19) 0.0208(13) 0.0003(13) 0.0020(11) -0.0021(12)
C21 0.0259(17) 0.0189(19) 0.0246(17) 0.0013(15) 0.0041(14) 0.0007(15)
C22 0.0316(18) 0.030(2) 0.0187(16) 0.0081(15) 0.0053(14) -0.0024(16)
C23 0.0252(17) 0.035(2) 0.0182(16) 0.0035(17) -0.0025(13) -0.0021(16)
C24 0.0260(16) 0.0192(19) 0.0188(15) 0.0031(15) 0.0063(13) 0.0015(15)
C25 0.0247(16) 0.022(2) 0.0205(15) 0.0013(14) 0.0066(13) -0.0003(14)
N3 0.0186(13) 0.0220(17) 0.0185(13) 0.0019(13) 0.0034(11) -0.0001(12)
C27 0.0200(16) 0.023(2) 0.0206(16) -0.0026(15) 0.0042(13) -0.0024(14)
C28 0.0217(16) 0.0194(19) 0.0237(16) 0.0024(15) 0.0052(13) 0.0040(15)
C29 0.0242(17) 0.021(2) 0.0160(15) 0.0022(15) 0.0007(13) -0.0059(15)
C30 0.0257(18) 0.032(2) 0.0225(16) -0.0001(17) 0.0008(14) -0.0081(17)
C31 0.0212(17) 0.035(2) 0.0321(19) 0.0087(18) -0.0035(15) -0.0019(16)
C32 0.033(2) 0.035(2) 0.0240(18) 0.0008(18) -0.0014(15) -0.0149(18)
C33 0.039(2) 0.033(3) 0.0227(16) -0.0030(16) 0.0097(15) -0.0100(17)
C34 0.0300(18) 0.032(2) 0.0219(16) -0.0009(16) 0.0042(14) -0.0031(16)
C35 0.041(2) 0.034(3) 0.037(2) -0.009(2) 0.0059(17) 0.0048(19)
C36 0.041(2) 0.053(3) 0.033(2) 0.006(2) -0.0140(18) -0.012(2)
C37 0.0327(19) 0.031(2) 0.037(2) -0.0013(19) -0.0027(16) 0.0042(18)
C38 0.0203(15) 0.022(2) 0.0192(15) 0.0019(15) 0.0019(12) -0.0000(14)
N2 0.0233(14) 0.0193(16) 0.0197(13) 0.0016(12) 0.0066(11) 0.0004(12)
C40 0.0215(15) 0.0202(19) 0.0196(16) 0.0026(15) 0.0038(13) 0.0039(14)
C41 0.0278(17) 0.026(2) 0.0188(16) 0.0077(16) 0.0025(13) -0.0014(16)
C42 0.0240(16) 0.030(2) 0.0165(15) 0.0061(16) -0.0017(13) 0.0008(15)
C43 0.0207(15) 0.028(2) 0.0207(16) 0.0012(15) 0.0015(13) -0.0031(14)
C44 0.0265(16) 0.029(2) 0.0215(16) 0.0022(16) 0.0075(13) -0.0031(16)
C45 0.0247(17) 0.028(2) 0.0248(17) -0.0003(17) 0.0040(14) -0.0014(15)
C46 0.0327(18) 0.028(2) 0.0253(17) 0.0087(17) 0.0059(15) -0.0026(16)
Si2 0.0558(7) 0.0480(8) 0.0494(7) 0.0245(7) 0.0297(6) 0.0104(6)
C48 0.058(3) 0.073(5) 0.104(5) 0.037(4) 0.047(3) 0.008(3)
C49 0.078(4) 0.045(4) 0.107(5) 0.040(4) 0.053(4) 0.009(3)
C50 0.106(5) 0.099(6) 0.037(3) -0.006(3) 0.001(3) 0.028(4)
C51 0.0231(16) 0.026(2) 0.0218(16) -0.0017(16) -0.0023(13) -0.0014(15)
C52 0.0281(16) 0.021(2) 0.0235(16) 0.0014(16) 0.0041(13) -0.0038(15)
C53 0.050(3) 0.050(3) 0.051(3) -0.007(2) 0.015(2) -0.024(2)
C54 0.054(3) 0.048(3) 0.043(2) 0.007(2) 0.028(2) -0.000(2)
N5 0.063(2) 0.059(3) 0.045(2) 0.010(2) -0.0050(19) -0.030(2)
C56 0.073(4) 0.112(7) 0.064(4) 0.003(4) 0.016(3) -0.016(4)
C57 0.089(5) 0.082(5) 0.070(4) -0.006(4) 0.020(3) -0.012(4)
C58 0.077(4) 0.075(5) 0.058(3) -0.006(3) 0.006(3) -0.027(3)
C59 0.071(3) 0.079(5) 0.051(3) 0.009(3) 0.006(2) -0.021(3)

loop_
_atom_type_symbol
_atom_type_scat_dispersion_real
_atom_type_scat_dispersion_imag
_atom_type_scat_Cromer_Mann_a1
_atom_type_scat_Cromer_Mann_b1
_atom_type_scat_Cromer_Mann_a2
_atom_type_scat_Cromer_Mann_b2
_atom_type_scat_Cromer_Mann_a3
_atom_type_scat_Cromer_Mann_b3
_atom_type_scat_Cromer_Mann_a4
_atom_type_scat_Cromer_Mann_b4
_atom_type_scat_Cromer_Mann_c
_atom_type_scat_source
C 0.0181 0.0091 2.3100 20.8439 1.0200 10.2075 1.5886 0.5687 0.8650 51.6512 0.2156 'International Tables Vol C 4.2.6.8 and 6.1.1.4'
H 0.0000 0.0000 0.4930 10.5109 0.3229 26.1257 0.1402 3.1424 0.0408 57.7998 0.0030 'International Tables Vol C 4.2.6.8 and 6.1.1.4'
N 0.0311 0.0180 12.2126 0.0057 3.1322 9.8933 2.0125 28.9975 1.1663 0.5826 -11.5290 'International Tables Vol C 4.2.6.8 and 6.1.1.4'
Si 0.2541 0.3302 6.2915 2.4386 3.0353 32.3337 1.9891 0.6785 1.5410 81.6937 1.1407 'International Tables Vol C 4.2.6.8 and 6.1.1.4'

loop_
_geom_angle_atom_site_label_1
_geom_angle_atom_site_label_2
_geom_angle_atom_site_label_3
_geom_angle
_geom_angle_publ_flag
C2 Si1 C3 108.0(2) yes
C2 Si1 C53 112.2(3) yes
C3 Si1 C53 105.0(2) yes
C2 Si1 C54 110.6(2) yes
C3 Si1 C54 109.6(2) yes
C53 Si1 C54 111.2(2) yes
Si1 C2 H21 109.6 no
Si1 C2 H23 108.8 no
H21 C2 H23 109.1 no
Si1 C2 H22 111.2 no
H21 C2 H22 109.8 no
H23 C2 H22 108.4 no
Si1 C3 C4 170.4(4) yes
C3 C4 C5 177.4(4) yes
C4 C5 C6 117.1(3) yes
C4 C5 C40 116.8(3) yes
C6 C5 C40 126.1(3) yes
C5 C6 N1 125.8(3) yes
C5 C6 C52 125.1(3) yes
N1 C6 C52 109.1(3) yes
C6 N1 C8 108.1(3) yes
C6 N1 H11 124.4(14) no
C8 N1 H11 124.9(14) no
N1 C8 C9 126.1(3) yes
N1 C8 C51 108.3(3) yes
C9 C8 C51 125.6(3) yes
C8 C9 C10 118.0(3) yes
C8 C9 C19 124.8(3) yes
C10 C9 C19 117.1(3) yes
C9 C10 C11 120.7(4) yes
C9 C10 C15 119.1(4) yes
C11 C10 C15 120.2(3) yes
C10 C11 C12 118.9(4) yes
C10 C11 C18 121.1(3) yes
C12 C11 C18 119.9(4) yes
C11 C12 C13 121.7(4) yes
C11 C12 H121 119.0 no
C13 C12 H121 119.2 no
C12 C13 C14 118.7(4) yes
C12 C13 C17 121.3(5) yes
C14 C13 C17 120.1(5) yes
C13 C14 C15 121.5(4) yes
C13 C14 H141 119.1 no
C15 C14 H141 119.4 no
C10 C15 C14 118.9(4) yes
C10 C15 C16 121.2(3) yes
C14 C15 C16 119.9(4) yes
C15 C16 H161 110.3 no
C15 C16 H163 109.5 no
H161 C16 H163 108.3 no
C15 C16 H162 111.0 no
H161 C16 H162 109.0 no
H163 C16 H162 108.7 no
C13 C17 H172 109.0 no
C13 C17 H171 109.2 no
H172 C17 H171 111.5 no
C13 C17 H173 109.4 no
H172 C17 H173 108.3 no
H171 C17 H173 109.5 no
C11 C18 H182 110.7 no
C11 C18 H181 111.1 no
H182 C18 H181 108.9 no
C11 C18 H183 109.2 no
H182 C18 H183 107.3 no
H181 C18 H183 109.7 no
C9 C19 N4 127.2(3) yes
C9 C19 C23 124.3(3) yes
N4 C19 C23 108.4(3) yes
C19 N4 C21 107.9(3) yes
N4 C21 C22 109.1(3) yes
N4 C21 C24 126.1(3) yes
C22 C21 C24 124.8(3) yes
C21 C22 C23 107.1(3) yes
C21 C22 H221 125.9 no
C23 C22 H221 126.9 no
C19 C23 C22 107.4(3) yes
C19 C23 H231 125.0 no
C22 C23 H231 127.6 no
C21 C24 C25 125.6(3) yes
C21 C24 C45 116.8(3) yes
C25 C24 C45 117.5(3) yes
C24 C25 N3 125.5(3) yes
C24 C25 C44 124.8(3) yes
N3 C25 C44 109.6(3) yes
C25 N3 C27 107.5(3) yes
C25 N3 H31 126.4(13) no
C27 N3 H31 125.6(13) no
N3 C27 C28 126.7(3) yes
N3 C27 C43 108.5(3) yes
C28 C27 C43 124.8(3) yes
C27 C28 C29 117.5(3) yes
C27 C28 C38 124.7(3) yes
C29 C28 C38 117.7(3) yes
C28 C29 C30 120.8(3) yes
C28 C29 C34 118.8(3) yes
C30 C29 C34 120.4(3) yes
C29 C30 C31 117.8(4) yes
C29 C30 C37 121.2(3) yes
C31 C30 C37 121.0(4) yes
C30 C31 C32 122.6(4) yes
C30 C31 H311 118.6 no
C32 C31 H311 118.7 no
C31 C32 C33 118.4(3) yes
C31 C32 C36 121.6(4) yes
C33 C32 C36 120.1(4) yes
C32 C33 C34 121.6(4) yes
C32 C33 H331 119.4 no
C34 C33 H331 119.0 no
C29 C34 C33 119.2(4) yes
C29 C34 C35 120.4(3) yes
C33 C34 C35 120.4(4) yes
C34 C35 H352 109.3 no
C34 C35 H351 112.4 no
H352 C35 H351 109.4 no
C34 C35 H353 108.8 no
H352 C35 H353 108.8 no
H351 C35 H353 108.2 no
C32 C36 H363 110.4 no
C32 C36 H362 109.8 no
H363 C36 H362 107.9 no
C32 C36 H361 111.0 no
H363 C36 H361 110.5 no
H362 C36 H361 107.2 no
C30 C37 H373 111.5 no
C30 C37 H372 111.5 no
H373 C37 H372 107.4 no
C30 C37 H371 109.6 no
H373 C37 H371 109.1 no
H372 C37 H371 107.6 no
C28 C38 N2 126.3(3) yes
C28 C38 C42 125.4(3) yes
N2 C38 C42 108.3(3) yes
C38 N2 C40 107.7(3) yes
C5 C40 N2 126.4(3) yes
C5 C40 C41 125.2(3) yes
N2 C40 C41 108.4(3) yes
C40 C41 C42 107.8(3) yes
C40 C41 H411 125.5 no
C42 C41 H411 126.6 no
C38 C42 C41 107.8(3) yes
C38 C42 H421 125.3 no
C41 C42 H421 126.9 no
C27 C43 C44 107.1(3) yes
C27 C43 H431 125.3 no
C44 C43 H431 127.6 no
C25 C44 C43 107.2(3) yes
C25 C44 H441 126.5 no
C43 C44 H441 126.3 no
C24 C45 C46 176.1(4) yes
C45 C46 Si2 171.9(3) yes
C46 Si2 C48 111.8(2) yes
C46 Si2 C49 108.6(2) yes
C48 Si2 C49 116.2(3) yes
C46 Si2 C50 105.0(3) yes
C48 Si2 C50 108.0(3) yes
C49 Si2 C50 106.6(3) yes
Si2 C48 H481 109.3 no
Si2 C48 H483 109.7 no
H481 C48 H483 109.1 no
Si2 C48 H482 109.8 no
H481 C48 H482 109.5 no
H483 C48 H482 109.5 no
Si2 C49 H491 109.6 no
Si2 C49 H492 107.8 no
H491 C49 H492 109.0 no
Si2 C49 H493 109.6 no
H491 C49 H493 111.7 no
H492 C49 H493 108.9 no
Si2 C50 H502 109.4 no
Si2 C50 H501 109.3 no
H502 C50 H501 109.8 no
Si2 C50 H503 108.9 no
H502 C50 H503 108.7 no
H501 C50 H503 110.7 no
C8 C51 C52 108.0(3) yes
C8 C51 H511 126.1 no
C52 C51 H511 125.9 no
C6 C52 C51 106.5(3) yes
C6 C52 H521 126.6 no
C51 C52 H521 126.9 no
Si1 C53 H531 110.7 no
Si1 C53 H533 109.2 no
H531 C53 H533 108.9 no
Si1 C53 H532 109.9 no
H531 C53 H532 109.2 no
H533 C53 H532 109.0 no
Si1 C54 H541 110.0 no
Si1 C54 H543 108.0 no
H541 C54 H543 109.9 no
Si1 C54 H542 110.0 no
H541 C54 H542 109.1 no
H543 C54 H542 109.9 no
C56 N5 C59 110.3(5) yes
N5 C56 C57 103.9(6) yes
N5 C56 H561 109.4 no
C57 C56 H561 112.4 no
N5 C56 H562 112.0 no
C57 C56 H562 110.6 no
H561 C56 H562 108.5 no
C56 C57 C58 102.9(6) yes
C56 C57 H572 109.4 no
C58 C57 H572 111.3 no
C56 C57 H571 110.9 no
C58 C57 H571 111.1 no
H572 C57 H571 110.9 no
C57 C58 C59 102.6(5) yes
C57 C58 H581 110.9 no
C59 C58 H581 110.0 no
C57 C58 H582 112.9 no
C59 C58 H582 111.5 no
H581 C58 H582 108.9 no
C58 C59 N5 106.8(5) yes
C58 C59 H592 110.0 no
N5 C59 H592 110.4 no
C58 C59 H591 109.2 no
N5 C59 H591 109.9 no
H592 C59 H591 110.5 no

loop_
_geom_bond_atom_site_label_1
_geom_bond_atom_site_label_2
_geom_bond_distance
_geom_bond_publ_flag
Si1 C2 1.850(5) yes
Si1 C3 1.846(4) yes
Si1 C53 1.853(5) yes
Si1 C54 1.852(5) yes
C2 H21 0.944 no
C2 H23 0.961 no
C2 H22 0.966 no
C3 C4 1.208(5) yes
C4 C5 1.433(5) yes
C5 C6 1.402(5) yes
C5 C40 1.397(5) yes
C6 N1 1.367(5) yes
C6 C52 1.428(5) yes
N1 C8 1.363(4) yes
N1 H11 0.843(18) no
C8 C9 1.401(5) yes
C8 C51 1.428(5) yes
C9 C10 1.495(5) yes
C9 C19 1.400(5) yes
C10 C11 1.401(6) yes
C10 C15 1.410(6) yes
C11 C12 1.395(5) yes
C11 C18 1.502(6) yes
C12 C13 1.380(7) yes
C12 H121 0.935 no
C13 C14 1.399(7) yes
C13 C17 1.504(5) yes
C14 C15 1.386(5) yes
C14 H141 0.948 no
C15 C16 1.503(6) yes
C16 H161 0.954 no
C16 H163 0.956 no
C16 H162 0.968 no
C17 H172 0.957 no
C17 H171 0.951 no
C17 H173 0.949 no
C18 H182 0.948 no
C18 H181 0.964 no
C18 H183 0.955 no
C19 N4 1.370(5) yes
C19 C23 1.442(5) yes
N4 C21 1.358(5) yes
C21 C22 1.438(5) yes
C21 C24 1.408(5) yes
C22 C23 1.351(6) yes
C22 H221 0.922 no
C23 H231 0.935 no
C24 C25 1.404(5) yes
C24 C45 1.435(5) yes
C25 N3 1.365(5) yes
C25 C44 1.441(5) yes
N3 C27 1.372(4) yes
N3 H31 0.843(18) no
C27 C28 1.393(5) yes
C27 C43 1.460(5) yes
C28 C29 1.500(5) yes
C28 C38 1.397(5) yes
C29 C30 1.402(6) yes
C29 C34 1.404(6) yes
C30 C31 1.400(5) yes
C30 C37 1.501(6) yes
C31 C32 1.379(6) yes
C31 H311 0.941 no
C32 C33 1.381(6) yes
C32 C36 1.511(5) yes
C33 C34 1.389(5) yes
C33 H331 0.916 no
C34 C35 1.514(6) yes
C35 H352 0.964 no
C35 H351 0.961 no
C35 H353 0.960 no
C36 H363 0.954 no
C36 H362 0.950 no
C36 H361 0.967 no
C37 H373 0.948 no
C37 H372 0.958 no
C37 H371 0.966 no
C38 N2 1.375(4) yes
C38 C42 1.445(5) yes
N2 C40 1.377(5) yes
C40 C41 1.442(5) yes
C41 C42 1.339(5) yes
C41 H411 0.922 no
C42 H421 0.935 no
C43 C44 1.350(5) yes
C43 H431 0.933 no
C44 H441 0.951 no
C45 C46 1.199(6) yes
C46 Si2 1.834(4) yes
Si2 C48 1.826(5) yes
Si2 C49 1.835(6) yes
Si2 C50 1.902(6) yes
C48 H481 0.946 no
C48 H483 0.954 no
C48 H482 0.956 no
C49 H491 0.969 no
C49 H492 0.959 no
C49 H493 0.944 no
C50 H502 0.974 no
C50 H501 0.978 no
C50 H503 0.983 no
C51 C52 1.363(5) yes
C51 H511 0.935 no
C52 H521 0.938 no
C53 H531 0.973 no
C53 H533 0.965 no
C53 H532 0.963 no
C54 H541 0.974 no
C54 H543 0.962 no
C54 H542 0.956 no
N5 C56 1.434(10) yes
N5 C59 1.405(7) yes
C56 C57 1.554(9) yes
C56 H561 0.995 no
C56 H562 0.981 no
C57 C58 1.464(10) yes
C57 H572 0.990 no
C57 H571 0.987 no
C58 C59 1.502(9) yes
C58 H581 0.990 no
C58 H582 0.993 no
C59 H592 0.985 no
C59 H591 0.993 no

loop_
_geom_hbond_atom_site_label_D
_geom_hbond_atom_site_label_H
_geom_hbond_atom_site_label_A
_geom_hbond_angle_DHA
_geom_hbond_distance_DH
_geom_hbond_distance_HA
_geom_hbond_distance_DA
_geom_hbond_publ_flag
C44 H441 N5 166 0.95 2.40 3.325(6) yes
